data_4337101
loop_
_publ_author_name
'Liang, Min-Xia'
'Ruan, Chan-Zi'
'Sun, Di'
'Kong, Xiang-Jian'
'Ren, Yan-Ping'
'Long, La-Sheng'
'Huang, Rong-Bin'
'Zheng, Lan-Sun'

_publ_section_title
;
 Solvothermal Synthesis of Four Polyoxometalate-Based Coordination
 Polymers Including Diverse Ag(I)&#x00B7;&#x00B7;&#x00B7;\p Interactions.
;
_journal_issue 2
_journal_name_full 'Inorganic chemistry'
_journal_page_first 897
_journal_page_last 902
_journal_paper_doi 10.1021/ic4022596
_journal_volume 53
_journal_year 2014
_chemical_formula_sum 'C70 H50 Ag20 N40 O117 P5 W30'
_chemical_formula_weight 11151.25
_chemical_name_systematic
; 
 ? 
;
_space_group_IT_number 15
_symmetry_cell_setting monoclinic
_symmetry_space_group_name_Hall '-C 2yc'
_symmetry_space_group_name_H-M 'C 1 2/c 1'
_atom_sites_solution_hydrogens geom
_atom_sites_solution_primary direct
_atom_sites_solution_secondary difmap
_audit_creation_method SHELXL-97
_cell_angle_alpha 90.00
_cell_angle_beta 109.73(3)
_cell_angle_gamma 90.00
_cell_formula_units_Z 4
_cell_length_a 23.927(5)
_cell_length_b 22.684(5)
_cell_length_c 33.277(7)
_cell_measurement_temperature 173(2)
_cell_volume 17001(7)
_computing_structure_refinement 'SHELXL-97 (Sheldrick, 1997)'
_computing_structure_solution 'SHELXS-97 (Sheldrick, 1990)'
_diffrn_ambient_temperature 173(2)
_diffrn_measured_fraction_theta_full 0.971
_diffrn_measured_fraction_theta_max 0.971
_diffrn_radiation_monochromator graphite
_diffrn_radiation_source 'fine-focus sealed tube'
_diffrn_radiation_type MoK\a
_diffrn_radiation_wavelength 0.71073
_diffrn_reflns_av_R_equivalents 0.0632
_diffrn_reflns_av_sigmaI/netI 0.0555
_diffrn_reflns_limit_h_max 28
_diffrn_reflns_limit_h_min -26
_diffrn_reflns_limit_k_max 26
_diffrn_reflns_limit_k_min -26
_diffrn_reflns_limit_l_max 39
_diffrn_reflns_limit_l_min -39
_diffrn_reflns_number 58033
_diffrn_reflns_theta_full 25.00
_diffrn_reflns_theta_max 25.00
_diffrn_reflns_theta_min 3.00
_exptl_absorpt_coefficient_mu 22.602
_exptl_absorpt_correction_T_max 0.2650
_exptl_absorpt_correction_T_min 0.2109
_exptl_absorpt_correction_type multi-scan
_exptl_absorpt_process_details SADABS
_exptl_crystal_density_diffrn 4.357
_exptl_crystal_density_method 'not measured'
_exptl_crystal_F_000 19684
_exptl_crystal_size_max 0.10
_exptl_crystal_size_mid 0.10
_exptl_crystal_size_min 0.08
_refine_diff_density_max 3.870
_refine_diff_density_min -2.202
_refine_diff_density_rms 0.413
_refine_ls_extinction_method none
_refine_ls_goodness_of_fit_ref 0.739
_refine_ls_hydrogen_treatment mixed
_refine_ls_matrix_type full
_refine_ls_number_parameters 1277
_refine_ls_number_reflns 14538
_refine_ls_number_restraints 0
_refine_ls_restrained_S_all 0.739
_refine_ls_R_factor_all 0.0692
_refine_ls_R_factor_gt 0.0577
_refine_ls_shift/su_max 0.012
_refine_ls_shift/su_mean 0.002
_refine_ls_structure_factor_coef Fsqd
_refine_ls_weighting_details 'calc w=1/[\s^2^(Fo^2^)+(0.1900P)^2^+810.3227P] where P=(Fo^2^+2Fc^2^)/3'
_refine_ls_weighting_scheme calc
_refine_ls_wR_factor_gt 0.1706
_refine_ls_wR_factor_ref 0.1865
_reflns_number_gt 12002
_reflns_number_total 14538
_reflns_threshold_expression >2sigma(I)
_cod_data_source_file ic4022596_si_002.cif
_cod_data_source_block P4
_cod_depositor_comments
;
The following automatic conversions were performed:

'_exptl_absorpt_correction_type' value 'MULTI-SCAN' changed to
'multi-scan' according to
/usr/data/users/saulius/automatic-downloads/current/ACS/lib/dictionaries/cif_core.dic
dictionary named 'cif_core.dic' version 2.4.2 from 2011-04-26.

Automatic conversion script
Id: cif_fix_values 2281 2013-09-26 08:29:07Z andrius 
;
_cod_original_cell_volume 17001(6)
_cod_original_sg_symbol_H-M C2/C
_cod_database_code 4337101

loop_
_symmetry_equiv_pos_as_xyz
'x, y, z'
'-x, y, -z+1/2'
'x+1/2, y+1/2, z'
'-x+1/2, y+1/2, -z+1/2'
'-x, -y, -z'
'x, -y, z-1/2'
'-x+1/2, -y+1/2, -z'
'x+1/2, -y+1/2, z-1/2'

loop_
_atom_site_label
_atom_site_type_symbol
_atom_site_fract_x
_atom_site_fract_y
_atom_site_fract_z
_atom_site_U_iso_or_equiv
_atom_site_adp_type
_atom_site_occupancy
_atom_site_symmetry_multiplicity
_atom_site_calc_flag
_atom_site_refinement_flags
W1 W 0.35066(3) 0.65176(3) -0.23099(2) 0.03381(18) Uani 1 1 d .
W2 W 0.43076(3) 0.92244(3) -0.11690(2) 0.03779(19) Uani 1 1 d .
W3 W 0.34903(3) 0.90060(3) -0.28605(2) 0.03518(18) Uani 1 1 d .
W4 W 0.43098(3) 0.76628(3) -0.08079(2) 0.03750(19) Uani 1 1 d .
W5 W 0.42664(3) 0.60930(3) -0.11715(2) 0.03778(19) Uani 1 1 d .
W6 W 0.65113(3) 0.64668(3) -0.15610(2) 0.03505(18) Uani 1 1 d .
W7 W 0.35381(3) 0.80677(3) -0.19265(2) 0.03440(18) Uani 1 1 d .
W8 W 0.57872(3) 0.92159(3) -0.08386(2) 0.0403(2) Uani 1 1 d .
W9 W 0.65564(3) 0.80362(3) -0.12164(2) 0.03524(18) Uani 1 1 d .
W10 W 0.42702(3) 1.01801(3) -0.21033(2) 0.03922(19) Uani 1 1 d .
W11 W 0.57807(3) 0.76474(4) -0.04656(2) 0.0410(2) Uani 1 1 d .
W12 W 0.42511(3) 1.01916(3) -0.32329(2) 0.0408(2) Uani 1 1 d .
W13 W 0.57321(3) 0.60507(4) -0.08197(2) 0.0409(2) Uani 1 1 d .
W14 W 0.42594(4) 0.50691(3) -0.21240(3) 0.0444(2) Uani 1 1 d .
W15 W 0.57424(3) 0.50519(3) -0.17369(3) 0.0445(2) Uani 1 1 d .
Ag1 Ag 0.54800(9) 0.83329(8) 0.16119(6) 0.0675(5) Uani 1 1 d .
Ag2 Ag 0.57170(11) 0.99603(9) 0.00650(7) 0.0728(6) Uani 1 1 d .
Ag3 Ag 0.43201(14) 1.23790(12) 0.23291(9) 0.0431(7) Uani 0.50 1 d P
Ag4 Ag 0.75320(8) 0.97505(7) 0.28001(5) 0.0545(4) Uani 1 1 d .
Ag5 Ag 0.7500 0.7500 0.0000 0.0527(5) Uani 1 2 d S
Ag6 Ag 0.70620(7) 0.89235(6) 0.18186(5) 0.0428(3) Uani 1 1 d .
Ag7 Ag 0.80341(7) 1.13152(6) 0.26580(4) 0.0447(3) Uani 1 1 d .
Ag8 Ag 0.81102(8) 0.69426(7) -0.08229(5) 0.0483(4) Uani 1 1 d .
Ag9 Ag 0.20806(8) 0.72010(8) -0.22423(5) 0.0568(4) Uani 1 1 d .
Ag10 Ag 0.82145(8) 0.84936(9) -0.03812(6) 0.0591(4) Uani 1 1 d .
Ag11 Ag 0.72131(7) 0.97442(7) 0.09359(5) 0.0472(4) Uani 1 1 d .
P1 P 0.5011(2) 0.6378(2) -0.18818(13) 0.0340(9) Uani 1 1 d .
P2 P 0.5044(2) 0.81033(19) -0.14882(14) 0.0330(9) Uani 1 1 d .
P3 P 0.5000 0.9157(3) -0.2500 0.0347(13) Uani 1 2 d S
O2 O 0.5053(5) 0.9479(5) -0.0764(4) 0.036(3) Uani 1 1 d .
O3 O 0.3797(6) 0.4509(5) -0.2100(4) 0.039(3) Uani 1 1 d .
O4 O 0.6264(5) 0.5675(6) -0.1723(4) 0.041(3) Uani 1 1 d .
O5 O 0.3761(6) 0.6401(5) -0.1693(4) 0.037(3) Uani 1 1 d .
O6 O 0.4340(6) 0.9815(5) -0.1570(4) 0.042(3) Uani 1 1 d .
O7 O 0.3832(5) 0.9579(5) -0.0960(4) 0.035(3) Uani 1 1 d .
O8 O 0.2757(6) 0.9221(5) -0.3006(4) 0.041(3) Uani 1 1 d .
O9 O 0.6319(5) 0.8767(5) -0.1018(4) 0.034(3) Uani 1 1 d .
O10 O 0.4451(5) 0.6689(5) -0.2179(4) 0.036(3) Uani 1 1 d .
O11 O 0.7310(6) 0.8065(6) -0.0907(4) 0.044(3) Uani 1 1 d .
O12 O 0.2766(5) 0.6344(5) -0.2387(3) 0.035(3) Uani 1 1 d .
O13 O 0.4488(5) 0.7993(5) -0.1864(3) 0.035(3) Uani 1 1 d .
O14 O 0.6204(6) 0.5740(5) -0.0364(4) 0.042(3) Uani 1 1 d .
O15 O 0.5012(5) 0.6383(5) -0.1412(4) 0.035(3) Uani 1 1 d .
O16 O 0.3783(5) 0.7673(5) -0.1386(4) 0.036(3) Uani 1 1 d .
O17 O 0.3806(6) 1.0746(6) -0.2087(4) 0.044(3) Uani 1 1 d .
O18 O 0.5588(5) 0.6666(5) -0.1896(3) 0.032(2) Uani 1 1 d .
O19 O 0.6280(5) 0.6359(5) -0.1080(4) 0.035(3) Uani 1 1 d .
O20 O 0.3749(5) 0.9597(5) -0.2401(3) 0.031(2) Uani 1 1 d .
O21 O 0.4994(5) 0.9567(5) -0.2879(3) 0.033(2) Uani 1 1 d .
O22 O 0.4329(5) 1.0414(5) -0.2661(4) 0.038(3) Uani 1 1 d .
O23 O 0.3765(6) 0.5781(5) -0.0965(4) 0.040(3) Uani 1 1 d .
O24 O 0.5002(5) 0.4643(5) -0.1849(4) 0.036(3) Uani 1 1 d .
O25 O 0.6239(6) 0.9600(6) -0.0401(4) 0.041(3) Uani 1 1 d .
O26 O 0.4999(5) 0.5720(5) -0.2019(3) 0.032(2) Uani 1 1 d .
O27 O 0.5049(5) 0.8757(5) -0.1347(3) 0.034(3) Uani 1 1 d .
O28 O 0.3449(6) 0.6613(5) -0.2876(3) 0.038(3) Uani 1 1 d .
O29 O 0.6276(6) 0.7575(6) 0.0047(4) 0.042(3) Uani 1 1 d .
O30 O 0.5057(6) 0.7615(6) -0.0348(4) 0.039(3) Uani 1 1 d .
O31 O 0.2788(5) 0.8065(6) -0.2007(4) 0.040(3) Uani 1 1 d .
O32 O 0.6214(6) 0.4488(6) -0.1505(4) 0.045(3) Uani 1 1 d .
O33 O 0.6301(5) 0.7674(5) -0.0785(4) 0.033(3) Uani 1 1 d .
O34 O 0.5682(5) 0.5366(5) -0.1205(4) 0.038(3) Uani 1 1 d .
O35 O 0.5610(5) 0.7993(5) -0.1598(4) 0.033(2) Uani 1 1 d .
O36 O 0.4337(6) 0.5376(5) -0.1522(4) 0.038(3) Uani 1 1 d .
O37 O 0.3752(6) 1.0746(6) -0.3480(4) 0.047(3) Uani 1 1 d .
O38 O 0.3761(6) 0.8784(6) -0.1629(4) 0.038(3) Uani 1 1 d .
O39 O 0.7266(6) 0.6297(6) -0.1327(4) 0.040(3) Uani 1 1 d .
O40 O 0.3823(7) 0.7624(6) -0.0528(4) 0.046(3) Uani 1 1 d .
O41 O 0.3497(5) 0.7324(5) -0.2213(4) 0.033(3) Uani 1 1 d .
O42 O 0.4990(5) 1.0582(5) -0.3179(4) 0.038(3) Uani 1 1 d .
O43 O 0.5053(5) 0.7705(5) -0.1105(3) 0.035(3) Uani 1 1 d .
O44 O 0.3728(6) 0.9586(5) -0.3191(4) 0.039(3) Uani 1 1 d .
O45 O 0.5007(6) 0.5803(5) -0.0765(3) 0.037(3) Uani 1 1 d .
O46 O 0.5697(5) 0.6807(5) -0.0592(4) 0.038(3) Uani 1 1 d .
O47 O 0.6586(6) 0.8439(5) -0.1707(4) 0.038(3) Uani 1 1 d .
O48 O 0.4286(5) 0.9804(5) -0.3734(4) 0.035(3) Uani 1 1 d .
O49 O 0.6558(5) 0.7298(5) -0.1471(4) 0.034(3) Uani 1 1 d .
O50 O 0.4366(5) 0.6822(5) -0.0900(4) 0.037(3) Uani 1 1 d .
O51 O 0.5755(6) 0.8497(6) -0.0503(4) 0.043(3) Uani 1 1 d .
O52 O 0.3752(5) 0.5698(5) -0.2317(4) 0.035(3) Uani 1 1 d .
O53 O 0.4323(5) 0.4921(5) -0.2669(4) 0.038(3) Uani 1 1 d .
O54 O 0.4345(6) 0.8497(5) -0.0862(4) 0.038(3) Uani 1 1 d .
O55 O 0.3491(6) 0.8428(5) -0.2458(4) 0.039(3) Uani 1 1 d .
O56 O 0.4432(5) 0.8773(5) -0.2634(4) 0.036(3) Uani 1 1 d .
O4W O 0.5000 0.8432(14) 0.2500 0.123(14) Uani 1 2 d S
O2W O 0.2718(6) 0.6896(7) -0.1506(5) 0.053(3) Uani 1 1 d .
O3W O 0.1334(9) 0.6620(10) -0.2154(7) 0.101(8) Uani 1 1 d .
O1W O 0.7432(10) 0.9327(8) 0.3369(5) 0.081(6) Uani 1 1 d .
N1 N 0.5387(11) 0.7458(9) 0.1838(7) 0.067(6) Uani 1 1 d .
N2 N 0.5609(12) 0.7326(9) 0.2260(7) 0.075(6) Uani 1 1 d .
N3 N 0.5544(9) 0.6770(9) 0.2309(6) 0.063(5) Uani 1 1 d .
N4 N 0.5231(8) 0.6539(7) 0.1933(5) 0.043(4) Uani 1 1 d .
N5 N 0.8245(8) 0.7363(6) -0.1382(5) 0.043(4) Uani 1 1 d .
N6 N 0.7738(8) 1.0693(7) 0.2147(5) 0.048(4) Uani 1 1 d .
N7 N 0.7586(8) 1.0163(8) 0.2213(5) 0.049(4) Uani 1 1 d .
N8 N 0.7417(7) 0.9840(7) 0.1860(5) 0.043(4) Uani 1 1 d .
N9 N 0.7456(7) 1.0193(7) 0.1549(5) 0.043(4) Uani 1 1 d .
N10 N 0.5655(7) 0.8841(8) 0.1107(5) 0.048(4) Uani 1 1 d .
N11 N 0.8243(7) 0.7976(7) -0.1885(5) 0.043(4) Uani 1 1 d .
N12 N 0.8057(8) 0.7438(7) -0.2061(5) 0.043(4) Uani 1 1 d .
N14 N 0.6230(8) 0.8939(7) 0.1159(6) 0.053(4) Uani 1 1 d .
N15 N 0.6257(7) 0.9194(7) 0.0822(5) 0.043(4) Uani 1 1 d .
N16 N 0.5720(7) 0.9288(7) 0.0538(5) 0.045(4) Uani 1 1 d .
N17 N 0.7271(7) 0.9217(7) 0.0410(5) 0.043(4) Uani 1 1 d .
N18 N 0.7193(7) 0.8621(7) 0.0391(5) 0.041(3) Uani 1 1 d .
N19 N 0.7380(7) 0.8399(6) 0.0098(5) 0.037(3) Uani 1 1 d .
N20 N 0.7604(7) 0.8833(7) -0.0088(5) 0.045(4) Uani 1 1 d .
N22 N 0.8066(8) 0.7082(7) -0.1760(6) 0.051(4) Uani 1 1 d .
C1 C 0.5141(10) 0.6979(10) 0.1640(7) 0.054(5) Uani 1 1 d .
C2 C 0.4837(11) 0.6872(9) 0.1165(7) 0.057(6) Uani 1 1 d .
C3 C 0.4812(11) 0.6330(12) 0.1009(7) 0.064(6) Uani 1 1 d .
H3A H 0.4957 0.6010 0.1200 0.077 Uiso 1 1 calc R
C4 C 0.4576(12) 0.6222(11) 0.0570(7) 0.066(6) Uani 1 1 d .
H4A H 0.4549 0.5833 0.0458 0.079 Uiso 1 1 calc R
C5 C 0.4377(12) 0.6726(12) 0.0293(8) 0.067(7) Uani 1 1 d .
H5A H 0.4225 0.6681 -0.0009 0.080 Uiso 1 1 calc R
C6 C 0.4411(14) 0.7252(13) 0.0472(7) 0.077(8) Uani 1 1 d .
H6A H 0.4262 0.7582 0.0291 0.093 Uiso 1 1 calc R
C7 C 0.4650(12) 0.7349(9) 0.0906(6) 0.055(6) Uani 1 1 d .
H7A H 0.4684 0.7736 0.1021 0.066 Uiso 1 1 calc R
C8 C 0.8358(8) 0.7933(9) -0.1478(5) 0.039(4) Uani 1 1 d .
C9 C 0.8598(10) 0.8393(9) -0.1150(6) 0.047(5) Uani 1 1 d .
C10 C 0.8485(11) 0.8971(10) -0.1274(7) 0.058(6) Uani 1 1 d .
H10A H 0.8315 0.9075 -0.1560 0.070 Uiso 1 1 d R
C11 C 0.8701(10) 0.9406(10) -0.0955(7) 0.054(5) Uani 1 1 d .
H11A H 0.8603 0.9797 -0.1034 0.065 Uiso 1 1 d R
C12 C 0.9043(12) 0.9248(11) -0.0532(7) 0.061(6) Uani 1 1 d .
H12A H 0.9186 0.9545 -0.0321 0.073 Uiso 1 1 calc R
C13 C 0.9162(9) 0.8697(10) -0.0433(7) 0.051(5) Uani 1 1 d .
H13A H 0.9521 0.8606 -0.0180 0.061 Uiso 1 1 calc R
C14 C 0.8940(8) 0.8247(9) -0.0742(6) 0.044(4) Uani 1 1 d .
H14A H 0.9137 0.7852 -0.0690 0.053 Uiso 1 1 calc R
C15 C 0.7675(8) 1.0693(8) 0.1732(6) 0.041(4) Uani 1 1 d .
C16 C 0.7819(9) 1.1245(9) 0.1526(6) 0.046(4) Uani 1 1 d .
C17 C 0.7449(9) 1.1374(9) 0.1122(7) 0.052(5) Uani 1 1 d .
H17A H 0.7119 1.1128 0.0983 0.063 Uiso 1 1 calc R
C18 C 0.8091(13) 1.2231(9) 0.1126(9) 0.067(7) Uani 1 1 d .
H18A H 0.8198 1.2554 0.0986 0.081 Uiso 1 1 calc R
C19 C 0.8428(10) 1.2088(11) 0.1531(8) 0.060(6) Uani 1 1 d .
H19A H 0.8756 1.2329 0.1683 0.072 Uiso 1 1 calc R
C20 C 0.8292(9) 1.1578(8) 0.1728(7) 0.045(4) Uani 1 1 d .
H20A H 0.8541 1.1472 0.2008 0.055 Uiso 1 1 calc R
C21 C 0.4465(11) 0.8976(9) 0.0073(7) 0.053(5) Uani 1 1 d .
H21A H 0.4714 0.8968 -0.0097 0.063 Uiso 1 1 calc R
C22 C 0.3829(9) 0.8945(8) -0.0116(6) 0.046(5) Uani 1 1 d .
H22A H 0.3648 0.8936 -0.0417 0.055 Uiso 1 1 calc R
C25 C 0.7567(11) 1.1888(12) 0.0910(7) 0.061(6) Uani 1 1 d .
H25A H 0.7307 1.1999 0.0635 0.073 Uiso 1 1 calc R
C26 C 0.5353(10) 0.9043(8) 0.0721(5) 0.044(4) Uani 1 1 d .
C27 C 0.4707(9) 0.9020(8) 0.0531(6) 0.042(4) Uani 1 1 d .
C28 C 0.3478(9) 0.8928(10) 0.0144(6) 0.049(5) Uani 1 1 d .
H28A H 0.3059 0.8916 0.0013 0.059 Uiso 1 1 calc R
C29 C 0.3701(10) 0.8927(9) 0.0554(8) 0.054(5) Uani 1 1 d .
H29A H 0.3449 0.8885 0.0719 0.064 Uiso 1 1 calc R
C30 C 0.4335(9) 0.8991(9) 0.0764(6) 0.042(4) Uani 1 1 d .
H30A H 0.4507 0.9056 0.1057 0.050 Uiso 1 1 d R
C31 C 0.8109(10) 1.0874(10) 0.0220(8) 0.056(5) Uani 1 1 d .
H31A H 0.8283 1.1145 0.0437 0.068 Uiso 1 1 d R
C32 C 0.8013(10) 1.1006(12) -0.0191(9) 0.065(7) Uani 1 1 d .
H32A H 0.8133 1.1381 -0.0259 0.078 Uiso 1 1 calc R
C33 C 0.7745(12) 1.0612(14) -0.0521(10) 0.077(8) Uani 1 1 d .
H33A H 0.7659 1.0727 -0.0810 0.093 Uiso 1 1 calc R
C35 C 0.7694(10) 0.9936(10) 0.0003(6) 0.050(5) Uani 1 1 d .
C36 C 0.7526(9) 0.9330(8) 0.0096(5) 0.042(4) Uani 1 1 d .
C37 C 0.7980(10) 1.0325(9) 0.0320(7) 0.054(5) Uani 1 1 d .
H37A H 0.8053 1.0232 0.0606 0.064 Uiso 1 1 d R
C39 C 0.7611(11) 1.0078(12) -0.0427(9) 0.068(6) Uani 1 1 d .
H39A H 0.7461 0.9792 -0.0645 0.081 Uiso 1 1 calc R

loop_
_atom_site_aniso_label
_atom_site_aniso_U_11
_atom_site_aniso_U_22
_atom_site_aniso_U_33
_atom_site_aniso_U_23
_atom_site_aniso_U_13
_atom_site_aniso_U_12
W1 0.0312(4) 0.0309(4) 0.0377(4) -0.0006(3) 0.0096(3) -0.0003(3)
W2 0.0342(4) 0.0353(4) 0.0423(4) -0.0057(3) 0.0109(3) 0.0008(3)
W3 0.0325(4) 0.0321(4) 0.0393(4) 0.0005(3) 0.0100(3) 0.0006(3)
W4 0.0343(4) 0.0400(4) 0.0375(4) 0.0023(3) 0.0114(3) 0.0004(3)
W5 0.0336(4) 0.0399(4) 0.0389(4) 0.0038(3) 0.0110(3) -0.0014(3)
W6 0.0316(4) 0.0335(4) 0.0380(4) 0.0004(3) 0.0092(3) 0.0012(3)
W7 0.0323(4) 0.0317(4) 0.0378(4) -0.0007(3) 0.0100(3) 0.0003(3)
W8 0.0339(4) 0.0381(4) 0.0458(4) -0.0097(3) 0.0093(3) -0.0007(3)
W9 0.0326(4) 0.0338(4) 0.0376(4) -0.0008(3) 0.0095(3) -0.0004(3)
W10 0.0355(4) 0.0333(4) 0.0473(4) -0.0059(3) 0.0119(3) 0.0011(3)
W11 0.0336(4) 0.0516(5) 0.0357(4) 0.0043(3) 0.0089(3) -0.0005(3)
W12 0.0348(4) 0.0361(4) 0.0491(4) 0.0095(3) 0.0110(3) 0.0016(3)
W13 0.0330(4) 0.0486(5) 0.0392(4) 0.0074(3) 0.0095(3) 0.0019(3)
W14 0.0325(4) 0.0293(4) 0.0671(5) 0.0034(3) 0.0109(4) -0.0001(3)
W15 0.0328(4) 0.0298(4) 0.0665(5) 0.0021(3) 0.0109(4) 0.0012(3)
Ag1 0.0672(12) 0.0533(10) 0.0750(12) 0.0192(8) 0.0148(9) -0.0086(9)
Ag2 0.1008(16) 0.0579(11) 0.0709(11) 0.0109(8) 0.0435(11) 0.0084(11)
Ag3 0.0539(18) 0.0327(15) 0.0434(16) 0.0000(10) 0.0172(13) -0.0001(12)
Ag4 0.0720(11) 0.0445(8) 0.0495(8) 0.0035(6) 0.0235(8) 0.0118(8)
Ag5 0.0516(13) 0.0420(11) 0.0654(14) -0.0120(10) 0.0211(11) 0.0001(10)
Ag6 0.0417(8) 0.0349(7) 0.0495(8) -0.0002(5) 0.0124(6) -0.0010(6)
Ag7 0.0489(8) 0.0372(7) 0.0430(7) -0.0061(6) 0.0091(6) 0.0018(6)
Ag8 0.0563(9) 0.0430(8) 0.0450(8) 0.0026(6) 0.0163(7) -0.0069(7)
Ag9 0.0562(10) 0.0612(10) 0.0548(9) 0.0122(7) 0.0210(8) 0.0066(8)
Ag10 0.0480(9) 0.0736(12) 0.0600(10) -0.0035(8) 0.0239(8) -0.0002(8)
Ag11 0.0586(9) 0.0399(8) 0.0456(8) -0.0078(6) 0.0208(7) -0.0067(7)
P1 0.035(2) 0.031(2) 0.035(2) 0.0016(16) 0.0099(18) -0.0002(19)
P2 0.035(2) 0.029(2) 0.035(2) 0.0015(16) 0.0116(18) 0.0000(19)
P3 0.036(3) 0.034(3) 0.033(3) 0.000 0.009(3) 0.000
O2 0.032(6) 0.039(7) 0.041(6) -0.006(5) 0.016(5) -0.001(5)
O3 0.042(7) 0.029(6) 0.048(7) -0.003(5) 0.016(6) -0.003(5)
O4 0.034(7) 0.043(7) 0.041(7) 0.002(5) 0.004(5) 0.002(6)
O5 0.041(7) 0.029(6) 0.034(6) 0.002(4) 0.003(5) -0.001(5)
O6 0.044(7) 0.034(6) 0.045(7) -0.010(5) 0.010(6) 0.012(6)
O7 0.034(6) 0.029(6) 0.045(6) -0.002(5) 0.016(5) -0.002(5)
O8 0.037(7) 0.033(6) 0.052(7) 0.005(5) 0.013(6) 0.005(6)
O9 0.035(6) 0.027(6) 0.045(6) -0.002(5) 0.020(5) -0.008(5)
O10 0.027(6) 0.027(6) 0.057(7) -0.002(5) 0.019(5) -0.004(5)
O11 0.035(7) 0.050(8) 0.041(7) -0.001(5) 0.006(5) 0.010(6)
O12 0.037(7) 0.033(6) 0.034(6) -0.003(5) 0.010(5) 0.005(5)
O13 0.038(7) 0.034(6) 0.033(6) -0.001(5) 0.012(5) 0.000(5)
O14 0.039(7) 0.036(7) 0.045(7) -0.004(5) 0.007(6) 0.005(6)
O15 0.030(6) 0.026(6) 0.045(7) -0.002(5) 0.009(5) 0.007(5)
O16 0.024(6) 0.038(7) 0.045(7) 0.010(5) 0.010(5) 0.007(5)
O17 0.057(8) 0.035(7) 0.041(7) -0.003(5) 0.019(6) -0.004(6)
O18 0.019(5) 0.043(7) 0.033(6) 0.003(5) 0.006(4) -0.003(5)
O19 0.038(7) 0.030(6) 0.037(6) 0.007(5) 0.013(5) -0.004(5)
O20 0.032(6) 0.028(6) 0.038(6) 0.001(4) 0.016(5) 0.002(5)
O21 0.040(7) 0.027(6) 0.033(6) 0.003(4) 0.012(5) -0.001(5)
O22 0.039(7) 0.027(6) 0.050(7) 0.003(5) 0.017(6) 0.004(5)
O23 0.043(7) 0.034(6) 0.048(7) -0.009(5) 0.020(6) -0.003(6)
O24 0.029(6) 0.038(7) 0.040(6) 0.003(5) 0.010(5) -0.004(5)
O25 0.035(7) 0.038(7) 0.047(7) -0.001(5) 0.010(5) 0.012(6)
O26 0.029(6) 0.026(6) 0.038(6) -0.002(4) 0.009(5) -0.005(5)
O27 0.024(6) 0.039(6) 0.033(6) 0.000(5) 0.003(5) -0.004(5)
O28 0.046(7) 0.040(7) 0.030(6) 0.005(5) 0.017(5) 0.003(6)
O29 0.030(7) 0.049(8) 0.040(7) 0.003(5) 0.001(5) -0.009(6)
O30 0.033(7) 0.046(7) 0.034(6) -0.002(5) 0.008(5) -0.005(6)
O31 0.033(7) 0.046(7) 0.042(7) 0.001(5) 0.013(5) 0.000(6)
O32 0.043(7) 0.049(8) 0.045(7) -0.016(6) 0.017(6) 0.003(6)
O33 0.032(6) 0.026(6) 0.047(7) 0.001(5) 0.021(5) 0.006(5)
O34 0.037(7) 0.028(6) 0.047(7) 0.004(5) 0.013(5) 0.001(5)
O35 0.019(5) 0.031(6) 0.045(6) 0.001(5) 0.007(5) 0.002(5)
O36 0.040(7) 0.024(6) 0.050(7) 0.002(5) 0.016(6) 0.008(5)
O37 0.051(8) 0.043(7) 0.051(7) 0.014(6) 0.023(6) 0.014(6)
O38 0.039(7) 0.040(7) 0.033(6) -0.003(5) 0.010(5) -0.005(6)
O39 0.036(7) 0.038(7) 0.048(7) 0.010(5) 0.020(6) 0.003(6)
O40 0.058(9) 0.042(8) 0.047(7) 0.010(5) 0.028(7) 0.008(6)
O41 0.030(6) 0.023(6) 0.043(7) 0.000(4) 0.008(5) 0.004(5)
O42 0.038(7) 0.030(6) 0.041(6) 0.004(5) 0.008(5) -0.003(5)
O43 0.038(7) 0.038(6) 0.026(6) 0.002(4) 0.005(5) -0.004(5)
O44 0.041(7) 0.031(6) 0.042(7) 0.005(5) 0.010(5) -0.006(5)
O45 0.045(7) 0.039(7) 0.023(5) 0.001(4) 0.004(5) -0.002(6)
O46 0.033(6) 0.034(6) 0.042(7) 0.001(5) 0.009(5) 0.003(5)
O47 0.049(8) 0.020(5) 0.045(7) -0.007(5) 0.016(6) -0.001(5)
O48 0.040(7) 0.029(6) 0.039(6) 0.000(5) 0.017(5) 0.001(5)
O49 0.027(6) 0.022(6) 0.053(7) 0.003(5) 0.013(5) -0.005(5)
O50 0.034(7) 0.032(6) 0.043(7) 0.004(5) 0.013(5) -0.002(5)
O51 0.038(7) 0.040(7) 0.045(7) -0.003(5) 0.008(5) 0.010(6)
O52 0.032(6) 0.036(6) 0.042(6) -0.005(5) 0.018(5) -0.007(5)
O53 0.035(7) 0.029(6) 0.048(7) 0.004(5) 0.010(5) -0.003(5)
O54 0.042(7) 0.028(6) 0.045(7) 0.003(5) 0.017(5) -0.003(5)
O55 0.039(7) 0.034(6) 0.041(7) 0.002(5) 0.008(5) 0.001(5)
O56 0.024(6) 0.027(6) 0.055(7) 0.000(5) 0.011(5) -0.001(5)
O4W 0.066(19) 0.08(2) 0.17(3) 0.000 -0.03(2) 0.000
O2W 0.040(8) 0.061(9) 0.058(8) 0.009(7) 0.015(6) -0.003(7)
O3W 0.071(13) 0.101(16) 0.107(16) 0.029(12) -0.002(11) -0.039(12)
O1W 0.127(17) 0.061(10) 0.059(10) 0.013(8) 0.038(10) 0.025(11)
N1 0.096(17) 0.053(11) 0.073(13) 0.011(9) 0.055(13) -0.004(11)
N2 0.094(18) 0.061(13) 0.062(13) 0.014(9) 0.016(11) -0.023(12)
N3 0.056(12) 0.051(11) 0.071(12) -0.006(9) 0.006(9) -0.004(9)
N4 0.050(10) 0.047(9) 0.034(8) 0.000(6) 0.016(7) -0.007(8)
N5 0.046(10) 0.028(8) 0.049(9) 0.001(6) 0.010(7) -0.008(7)
N6 0.052(10) 0.040(9) 0.047(9) 0.008(7) 0.011(7) 0.008(8)
N7 0.055(11) 0.050(10) 0.041(9) -0.005(7) 0.016(8) 0.008(8)
N8 0.043(9) 0.049(9) 0.032(8) -0.014(6) 0.005(6) 0.001(8)
N9 0.039(9) 0.042(9) 0.045(9) -0.011(7) 0.011(7) -0.002(7)
N10 0.036(9) 0.056(10) 0.042(9) 0.005(7) 0.003(7) -0.017(8)
N11 0.042(9) 0.033(8) 0.052(9) -0.005(6) 0.013(7) -0.010(7)
N12 0.053(10) 0.028(8) 0.048(9) 0.008(6) 0.019(8) 0.004(7)
N14 0.052(11) 0.038(9) 0.066(11) -0.013(8) 0.017(9) -0.006(8)
N15 0.046(9) 0.034(8) 0.053(9) 0.000(7) 0.021(8) 0.002(7)
N16 0.037(9) 0.037(8) 0.053(9) 0.003(7) 0.004(7) -0.005(7)
N17 0.042(9) 0.042(9) 0.037(8) 0.001(6) 0.002(7) 0.018(7)
N18 0.035(8) 0.036(8) 0.045(8) -0.003(6) 0.003(6) -0.001(7)
N19 0.032(8) 0.030(7) 0.049(8) -0.004(6) 0.014(6) 0.010(6)
N20 0.046(9) 0.037(8) 0.063(10) -0.007(7) 0.033(8) -0.008(7)
N22 0.054(11) 0.038(9) 0.058(10) 0.009(7) 0.016(8) 0.012(8)
C1 0.044(11) 0.051(12) 0.054(12) 0.006(9) 0.002(9) -0.018(10)
C2 0.070(15) 0.035(11) 0.059(13) 0.002(9) 0.013(11) -0.004(10)
C3 0.056(13) 0.073(16) 0.062(14) 0.033(12) 0.018(11) 0.006(12)
C4 0.078(17) 0.055(14) 0.061(14) -0.011(11) 0.021(12) -0.013(13)
C5 0.069(16) 0.071(16) 0.058(13) 0.006(11) 0.018(12) -0.022(13)
C6 0.09(2) 0.086(19) 0.041(13) 0.013(12) 0.005(12) 0.020(16)
C7 0.083(17) 0.043(11) 0.036(10) -0.002(8) 0.015(10) -0.002(11)
C8 0.036(10) 0.047(10) 0.036(9) 0.002(7) 0.017(7) 0.012(8)
C9 0.065(13) 0.039(10) 0.036(10) -0.004(7) 0.018(9) -0.017(10)
C10 0.057(14) 0.059(14) 0.060(13) 0.001(10) 0.022(11) -0.010(11)
C11 0.055(13) 0.048(12) 0.061(13) -0.017(9) 0.021(10) 0.017(10)
C12 0.085(17) 0.057(14) 0.046(12) -0.012(9) 0.029(11) -0.015(13)
C13 0.036(10) 0.058(13) 0.057(12) 0.013(9) 0.014(9) -0.010(10)
C14 0.024(9) 0.047(11) 0.062(12) 0.000(9) 0.015(8) -0.003(8)
C15 0.021(8) 0.029(9) 0.064(12) 0.006(8) 0.003(8) -0.002(7)
C16 0.049(12) 0.040(10) 0.051(11) 0.001(8) 0.021(9) 0.012(9)
C17 0.043(11) 0.037(10) 0.077(14) -0.013(9) 0.020(10) -0.009(9)
C18 0.086(19) 0.023(10) 0.10(2) 0.007(10) 0.048(16) -0.006(11)
C19 0.037(11) 0.061(14) 0.073(15) -0.001(11) 0.008(10) -0.010(11)
C20 0.039(10) 0.031(9) 0.066(12) -0.007(8) 0.017(9) -0.001(8)
C21 0.062(14) 0.051(12) 0.047(11) -0.004(9) 0.022(10) -0.007(10)
C22 0.047(11) 0.037(10) 0.045(10) 0.000(8) 0.005(9) -0.002(9)
C25 0.057(14) 0.078(16) 0.051(12) 0.007(10) 0.023(10) 0.009(12)
C26 0.060(13) 0.041(10) 0.029(9) 0.002(7) 0.014(8) 0.004(9)
C27 0.053(12) 0.028(9) 0.039(10) 0.001(7) 0.006(8) -0.004(8)
C28 0.037(11) 0.064(13) 0.042(11) 0.000(9) 0.007(8) 0.002(10)
C29 0.047(12) 0.035(10) 0.083(16) -0.003(9) 0.028(11) 0.007(9)
C30 0.040(10) 0.049(11) 0.038(9) -0.007(8) 0.014(8) 0.013(9)
C31 0.045(12) 0.046(12) 0.084(16) 0.010(10) 0.030(11) 0.013(10)
C32 0.040(12) 0.070(16) 0.089(18) 0.032(13) 0.028(12) -0.002(11)
C33 0.050(14) 0.10(2) 0.086(19) 0.024(16) 0.025(13) 0.016(15)
C35 0.046(11) 0.059(13) 0.045(11) -0.005(9) 0.016(9) -0.010(10)
C36 0.049(11) 0.044(10) 0.031(9) 0.008(7) 0.010(8) 0.000(9)
C37 0.056(13) 0.036(10) 0.058(12) -0.001(8) 0.004(10) -0.001(10)
C39 0.057(15) 0.067(16) 0.086(17) 0.015(13) 0.035(13) 0.001(12)

loop_
_atom_type_symbol
_atom_type_description
_atom_type_scat_dispersion_real
_atom_type_scat_dispersion_imag
_atom_type_scat_source
C C 0.0033 0.0016 'International Tables Vol C Tables 4.2.6.8 and 6.1.1.4'
H H 0.0000 0.0000 'International Tables Vol C Tables 4.2.6.8 and 6.1.1.4'
N N 0.0061 0.0033 'International Tables Vol C Tables 4.2.6.8 and 6.1.1.4'
O O 0.0106 0.0060 'International Tables Vol C Tables 4.2.6.8 and 6.1.1.4'
P P 0.1023 0.0942 'International Tables Vol C Tables 4.2.6.8 and 6.1.1.4'
Ag Ag -0.8971 1.1015 'International Tables Vol C Tables 4.2.6.8 and 6.1.1.4'
W W -0.8490 6.8722 'International Tables Vol C Tables 4.2.6.8 and 6.1.1.4'

loop_
_geom_angle_atom_site_label_1
_geom_angle_atom_site_label_2
_geom_angle_atom_site_label_3
_geom_angle
_geom_angle_site_symmetry_1
_geom_angle_site_symmetry_3
O12 W1 O28 98.8(5) . .
O12 W1 O41 100.2(5) . .
O28 W1 O41 93.4(5) . .
O12 W1 O5 93.7(5) . .
O28 W1 O5 166.9(5) . .
O41 W1 O5 88.2(5) . .
O12 W1 O52 94.5(5) . .
O28 W1 O52 91.1(5) . .
O41 W1 O52 163.8(5) . .
O5 W1 O52 84.0(5) . .
O12 W1 O10 176.0(5) . .
O28 W1 O10 84.3(5) . .
O41 W1 O10 82.1(5) . .
O5 W1 O10 83.1(5) . .
O52 W1 O10 82.9(5) . .
O7 W2 O6 98.2(5) . .
O7 W2 O2 99.1(5) . .
O6 W2 O2 91.9(5) . .
O7 W2 O38 101.5(5) . .
O6 W2 O38 89.2(5) . .
O2 W2 O38 158.9(5) . .
O7 W2 O54 96.0(5) . .
O6 W2 O54 164.8(5) . .
O2 W2 O54 91.1(5) . .
O38 W2 O54 82.8(5) . .
O7 W2 O27 171.4(5) . .
O6 W2 O27 85.8(5) . .
O2 W2 O27 73.0(4) . .
O38 W2 O27 86.1(5) . .
O54 W2 O27 80.8(5) . .
O8 W3 O55 98.9(6) . .
O8 W3 O47 98.7(6) . 2_654
O55 W3 O47 92.5(5) . 2_654
O8 W3 O44 96.6(6) . .
O55 W3 O44 163.7(5) . .
O47 W3 O44 90.1(5) 2_654 .
O8 W3 O20 92.7(5) . .
O55 W3 O20 89.9(5) . .
O47 W3 O20 167.8(5) 2_654 .
O44 W3 O20 84.4(5) . .
O8 W3 O56 175.8(5) . .
O55 W3 O56 80.4(5) . .
O47 W3 O56 85.5(5) 2_654 .
O44 W3 O56 83.9(5) . .
O20 W3 O56 83.2(5) . .
O40 W4 O54 99.3(6) . .
O40 W4 O16 102.0(6) . .
O54 W4 O16 85.9(5) . .
O40 W4 O30 100.5(6) . .
O54 W4 O30 94.1(5) . .
O16 W4 O30 157.1(5) . .
O40 W4 O50 97.4(6) . .
O54 W4 O50 162.3(5) . .
O16 W4 O50 84.9(5) . .
O30 W4 O50 88.6(5) . .
O40 W4 O43 173.1(6) . .
O54 W4 O43 81.6(5) . .
O16 W4 O43 84.8(5) . .
O30 W4 O43 72.6(5) . .
O50 W4 O43 82.5(5) . .
O23 W5 O50 99.4(5) . .
O23 W5 O5 101.7(6) . .
O50 W5 O5 93.2(5) . .
O23 W5 O45 100.2(6) . .
O50 W5 O45 91.5(5) . .
O5 W5 O45 156.5(5) . .
O23 W5 O36 95.9(5) . .
O50 W5 O36 164.6(5) . .
O5 W5 O36 85.4(5) . .
O45 W5 O36 84.1(5) . .
O23 W5 O15 171.5(5) . .
O50 W5 O15 85.9(5) . .
O5 W5 O15 84.6(5) . .
O45 W5 O15 72.9(5) . .
O36 W5 O15 78.7(5) . .
O39 W6 O19 98.6(5) . .
O39 W6 O4 95.4(6) . .
O19 W6 O4 88.1(5) . .
O39 W6 O49 98.7(5) . .
O19 W6 O49 90.7(5) . .
O4 W6 O49 165.9(5) . .
O39 W6 O28 95.0(5) . 2_654
O19 W6 O28 166.4(5) . 2_654
O4 W6 O28 90.0(5) . 2_654
O49 W6 O28 87.9(5) . 2_654
O39 W6 O18 175.7(5) . .
O19 W6 O18 85.5(5) . .
O4 W6 O18 83.4(5) . .
O49 W6 O18 82.5(5) . .
O28 W6 O18 80.8(5) 2_654 .
O31 W7 O38 100.4(6) . .
O31 W7 O16 96.8(5) . .
O38 W7 O16 88.1(5) . .
O31 W7 O55 97.1(6) . .
O38 W7 O55 92.1(5) . .
O16 W7 O55 165.9(5) . .
O31 W7 O41 92.5(6) . .
O38 W7 O41 167.1(5) . .
O16 W7 O41 90.2(5) . .
O55 W7 O41 86.5(5) . .
O31 W7 O13 174.3(5) . .
O38 W7 O13 85.3(5) . .
O16 W7 O13 84.1(5) . .
O55 W7 O13 81.8(5) . .
O41 W7 O13 81.9(5) . .
O25 W8 O9 104.1(5) . .
O25 W8 O48 98.6(6) . 2_654
O9 W8 O48 92.4(5) . 2_654
O25 W8 O2 94.1(5) . .
O9 W8 O2 160.6(5) . .
O48 W8 O2 91.3(5) 2_654 .
O25 W8 O51 94.1(6) . .
O9 W8 O51 83.9(5) . .
O48 W8 O51 167.3(5) 2_654 .
O2 W8 O51 88.4(5) . .
O25 W8 O27 167.8(5) . .
O9 W8 O27 87.4(5) . .
O48 W8 O27 85.0(5) 2_654 .
O2 W8 O27 74.0(5) . .
O51 W8 O27 82.7(5) . .
O11 W9 O49 98.1(6) . .
O11 W9 O47 99.2(6) . .
O49 W9 O47 92.0(5) . .
O11 W9 O33 95.7(6) . .
O49 W9 O33 90.3(5) . .
O47 W9 O33 164.5(5) . .
O11 W9 O9 97.5(6) . .
O49 W9 O9 164.0(5) . .
O47 W9 O9 89.0(5) . .
O33 W9 O9 84.7(5) . .
O11 W9 O35 179.2(6) . .
O49 W9 O35 81.8(5) . .
O47 W9 O35 81.6(5) . .
O33 W9 O35 83.5(5) . .
O9 W9 O35 82.6(5) . .
O17 W10 O20 103.0(6) . .
O17 W10 O6 98.7(5) . .
O20 W10 O6 91.1(5) . .
O17 W10 O42 97.4(6) . 2_654
O20 W10 O42 159.4(5) . 2_654
O6 W10 O42 88.5(5) . 2_654
O17 W10 O22 94.6(5) . .
O20 W10 O22 86.5(5) . .
O6 W10 O22 166.7(5) . .
O42 W10 O22 89.2(5) 2_654 .
O17 W10 O21 169.3(5) . 2_654
O20 W10 O21 86.4(5) . 2_654
O6 W10 O21 86.1(5) . 2_654
O42 W10 O21 73.0(5) 2_654 2_654
O22 W10 O21 80.7(4) . 2_654
O29 W11 O33 101.3(6) . .
O29 W11 O30 99.3(6) . .
O33 W11 O30 159.3(5) . .
O29 W11 O51 98.8(6) . .
O33 W11 O51 86.9(5) . .
O30 W11 O51 92.3(6) . .
O29 W11 O46 96.1(6) . .
O33 W11 O46 87.1(5) . .
O30 W11 O46 88.4(5) . .
O51 W11 O46 164.7(5) . .
O29 W11 O43 173.4(5) . .
O33 W11 O43 85.0(5) . .
O30 W11 O43 74.4(5) . .
O51 W11 O43 83.3(5) . .
O46 W11 O43 82.1(5) . .
O37 W12 O44 101.1(6) . .
O37 W12 O42 100.0(6) . .
O44 W12 O42 158.9(5) . .
O37 W12 O48 98.4(6) . .
O44 W12 O48 87.4(5) . .
O42 W12 O48 89.1(5) . .
O37 W12 O22 95.7(6) . .
O44 W12 O22 87.9(5) . .
O42 W12 O22 90.5(5) . .
O48 W12 O22 165.8(5) . .
O37 W12 O21 172.3(6) . .
O44 W12 O21 86.0(5) . .
O42 W12 O21 72.9(5) . .
O48 W12 O21 84.7(5) . .
O22 W12 O21 81.5(5) . .
O14 W13 O45 98.4(6) . .
O14 W13 O46 97.2(5) . .
O45 W13 O46 93.7(5) . .
O14 W13 O19 101.7(6) . .
O45 W13 O19 159.3(5) . .
O46 W13 O19 88.8(5) . .
O14 W13 O34 97.3(5) . .
O45 W13 O34 88.4(5) . .
O46 W13 O34 164.9(5) . .
O19 W13 O34 84.1(5) . .
O14 W13 O15 172.3(6) . .
O45 W13 O15 74.3(5) . .
O46 W13 O15 85.6(5) . .
O19 W13 O15 85.5(5) . .
O34 W13 O15 80.6(4) . .
O3 W14 O52 103.5(6) . .
O3 W14 O53 100.1(5) . .
O52 W14 O53 93.4(5) . .
O3 W14 O24 96.3(5) . .
O52 W14 O24 158.8(5) . .
O53 W14 O24 90.4(5) . .
O3 W14 O36 93.0(5) . .
O52 W14 O36 84.9(5) . .
O53 W14 O36 166.8(5) . .
O24 W14 O36 86.7(5) . .
O3 W14 O26 167.2(5) . .
O52 W14 O26 86.4(5) . .
O53 W14 O26 87.3(5) . .
O24 W14 O26 73.0(4) . .
O36 W14 O26 79.6(4) . .
O32 W15 O4 102.8(6) . .
O32 W15 O24 98.7(6) . .
O4 W15 O24 158.6(5) . .
O32 W15 O53 99.1(5) . 2_654
O4 W15 O53 88.0(5) . 2_654
O24 W15 O53 88.7(5) . 2_654
O32 W15 O34 96.0(5) . .
O4 W15 O34 87.4(5) . .
O24 W15 O34 90.3(5) . .
O53 W15 O34 164.9(5) 2_654 .
O32 W15 O26 170.7(5) . .
O4 W15 O26 86.0(5) . .
O24 W15 O26 72.7(4) . .
O53 W15 O26 84.3(4) 2_654 .
O34 W15 O26 81.0(4) . .
N1 Ag1 N10 144.9(7) . .
N16 Ag2 O25 110.2(6) . .
N16 Ag2 C21 140.6(7) . 5_675
O25 Ag2 C21 107.8(6) . 5_675
N16 Ag2 C22 134.0(6) . 5_675
O25 Ag2 C22 93.8(6) . 5_675
C21 Ag2 C22 32.0(7) 5_675 5_675
N16 Ag2 Ag2 83.3(4) . 5_675
O25 Ag2 Ag2 131.7(3) . 5_675
C21 Ag2 Ag2 79.2(6) 5_675 5_675
C22 Ag2 Ag2 109.6(5) 5_675 5_675
N7 Ag4 O1W 177.2(8) . .
N7 Ag4 O8 87.3(5) . 5_675
O1W Ag4 O8 92.8(5) . 5_675
N19 Ag5 N19 180.000(1) . 7_665
N19 Ag5 Ag10 118.9(4) . 7_665
N19 Ag5 Ag10 61.1(4) 7_665 7_665
N19 Ag5 Ag10 61.1(4) . .
N19 Ag5 Ag10 118.9(4) 7_665 .
Ag10 Ag5 Ag10 180.00(5) 7_665 .
N8 Ag6 N22 164.9(6) . 7_665
N8 Ag6 N14 102.8(6) . .
N22 Ag6 N14 83.8(6) 7_665 .
N11 Ag7 N6 172.0(6) 6_576 .
N11 Ag7 O3 110.7(5) 6_576 8_566
N6 Ag7 O3 77.1(5) . 8_566
N5 Ag8 N18 165.0(5) . 7_665
N5 Ag8 O39 90.1(5) . .
N18 Ag8 O39 75.0(5) 7_665 .
N12 Ag9 O3W 114.1(7) 2_654 .
N12 Ag9 O2W 152.3(6) 2_654 .
O3W Ag9 O2W 87.7(6) . .
N12 Ag9 O31 89.1(5) 2_654 .
O3W Ag9 O31 149.8(7) . .
O2W Ag9 O31 77.8(4) . .
N20 Ag10 C13 140.6(7) . .
N20 Ag10 C14 172.0(6) . .
C13 Ag10 C14 33.8(7) . .
N20 Ag10 O11 84.0(5) . .
C13 Ag10 O11 130.7(6) . .
C14 Ag10 O11 99.1(5) . .
N20 Ag10 Ag5 63.6(4) . .
C13 Ag10 Ag5 141.7(5) . .
C14 Ag10 Ag5 124.4(5) . .
O11 Ag10 Ag5 64.1(3) . .
N17 Ag11 N9 161.4(6) . .
N17 Ag11 N15 84.7(6) . .
N9 Ag11 N15 108.3(6) . .
O10 P1 O18 112.3(7) . .
O10 P1 O15 110.2(7) . .
O18 P1 O15 109.1(6) . .
O10 P1 O26 109.0(6) . .
O18 P1 O26 108.9(7) . .
O15 P1 O26 107.0(6) . .
O13 P2 O35 112.2(7) . .
O13 P2 O27 108.8(7) . .
O35 P2 O27 108.1(7) . .
O13 P2 O43 110.3(7) . .
O35 P2 O43 109.3(7) . .
O27 P2 O43 108.0(7) . .
O56 P3 O56 111.5(9) . 2_654
O56 P3 O21 109.7(6) . 2_654
O56 P3 O21 109.5(6) 2_654 2_654
O56 P3 O21 109.5(6) . .
O56 P3 O21 109.7(6) 2_654 .
O21 P3 O21 106.9(9) 2_654 .
W2 O2 W8 118.7(6) . .
W14 O3 Ag7 160.0(7) . 8_465
W15 O4 W6 148.8(8) . .
W5 O5 W1 153.5(8) . .
W2 O6 W10 160.0(7) . .
W3 O8 Ag4 121.2(6) . 5_675
W8 O9 W9 151.6(6) . .
P1 O10 W1 131.5(7) . .
W9 O11 Ag10 155.7(7) . .
P2 O13 W7 130.9(7) . .
P1 O15 W13 127.8(7) . .
P1 O15 W5 127.6(7) . .
W13 O15 W5 93.1(4) . .
W7 O16 W4 147.1(7) . .
P1 O18 W6 131.7(7) . .
W6 O19 W13 150.5(7) . .
W10 O20 W3 151.2(6) . .
P3 O21 W10 126.3(6) . 2_654
P3 O21 W12 125.7(7) . .
W10 O21 W12 94.8(4) 2_654 .
W12 O22 W10 147.8(7) . .
W15 O24 W14 118.9(6) . .
W8 O25 Ag2 113.3(6) . .
P1 O26 W14 127.7(7) . .
P1 O26 W15 125.6(6) . .
W14 O26 W15 95.3(4) . .
P2 O27 W8 126.4(6) . .
P2 O27 W2 126.1(6) . .
W8 O27 W2 94.1(4) . .
W1 O28 W6 162.1(7) . 2_654
W11 O30 W4 120.0(6) . .
W7 O31 Ag9 127.0(7) . .
W11 O33 W9 150.2(6) . .
W15 O34 W13 149.2(7) . .
P2 O35 W9 132.4(7) . .
W5 O36 W14 145.5(6) . .
W7 O38 W2 149.6(7) . .
W6 O39 Ag8 128.6(6) . .
W1 O41 W7 161.3(7) . .
W12 O42 W10 119.3(6) . 2_654
P2 O43 W11 126.9(7) . .
P2 O43 W4 125.1(7) . .
W11 O43 W4 93.1(4) . .
W12 O44 W3 150.4(7) . .
W13 O45 W5 118.9(6) . .
W13 O46 W11 163.8(7) . .
W3 O47 W9 164.0(7) 2_654 .
W8 O48 W12 161.6(7) 2_654 .
W9 O49 W6 160.8(7) . .
W5 O50 W4 160.7(7) . .
W11 O51 W8 147.8(7) . .
W14 O52 W1 154.0(7) . .
W14 O53 W15 159.2(7) . 2_654
W4 O54 W2 154.7(7) . .
W3 O55 W7 160.6(7) . .
P3 O56 W3 131.7(7) . .
C1 N1 N2 106.8(18) . .
C1 N1 Ag1 132.3(17) . .
N2 N1 Ag1 120.9(16) . .
N3 N2 N1 109(2) . .
N2 N3 N4 108.6(19) . .
N3 N4 C1 106.8(17) . .
N22 N5 C8 104.7(15) . .
N22 N5 Ag8 119.5(12) . .
C8 N5 Ag8 134.0(12) . .
N7 N6 C15 103.5(16) . .
N7 N6 Ag7 121.0(12) . .
C15 N6 Ag7 135.4(13) . .
N6 N7 N8 112.5(16) . .
N6 N7 Ag4 130.2(13) . .
N8 N7 Ag4 117.2(14) . .
N7 N8 N9 105.9(16) . .
N7 N8 Ag6 124.4(13) . .
N9 N8 Ag6 129.5(11) . .
N8 N9 C15 106.3(15) . .
N8 N9 Ag11 112.2(11) . .
C15 N9 Ag11 141.2(14) . .
C26 N10 N14 105.5(17) . .
C26 N10 Ag1 137.9(14) . .
N14 N10 Ag1 116.1(12) . .
C8 N11 N12 107.9(15) . .
C8 N11 Ag7 135.6(13) . 6_575
N12 N11 Ag7 113.6(11) . 6_575
N22 N12 N11 108.1(16) . .
N22 N12 Ag9 126.9(13) . 2_654
N11 N12 Ag9 124.1(11) . 2_654
N15 N14 N10 108.2(17) . .
N15 N14 Ag6 122.1(14) . .
N10 N14 Ag6 127.5(13) . .
N14 N15 N16 111.8(17) . .
N14 N15 Ag11 113.8(13) . .
N16 N15 Ag11 129.7(12) . .
N15 N16 C26 103.5(15) . .
N15 N16 Ag2 112.9(12) . .
C26 N16 Ag2 140.3(14) . .
C36 N17 N18 103.6(15) . .
C36 N17 Ag11 131.7(13) . .
N18 N17 Ag11 122.8(12) . .
N19 N18 N17 110.1(15) . .
N19 N18 Ag8 122.0(12) . 7_665
N17 N18 Ag8 127.6(12) . 7_665
N18 N19 N20 110.3(14) . .
N18 N19 Ag5 126.3(12) . .
N20 N19 Ag5 122.3(11) . .
C36 N20 N19 105.3(14) . .
C36 N20 Ag10 137.4(14) . .
N19 N20 Ag10 112.2(11) . .
N12 N22 N5 110.4(16) . .
N12 N22 Ag6 126.3(13) . 7_665
N5 N22 Ag6 122.7(12) . 7_665
N1 C1 N4 108.4(18) . .
N1 C1 C2 129.3(19) . .
N4 C1 C2 122.2(18) . .
C3 C2 C7 122(2) . .
C3 C2 C1 120(2) . .
C7 C2 C1 118.1(19) . .
C2 C3 C4 121(2) . .
C2 C3 H3A 119.3 . .
C4 C3 H3A 119.3 . .
C3 C4 C5 117(2) . .
C3 C4 H4A 121.4 . .
C5 C4 H4A 121.4 . .
C6 C5 C4 118(2) . .
C6 C5 H5A 121.0 . .
C4 C5 H5A 121.0 . .
C7 C6 C5 124(2) . .
C7 C6 H6A 118.1 . .
C5 C6 H6A 118.1 . .
C6 C7 C2 118(2) . .
C6 C7 H7A 121.1 . .
C2 C7 H7A 121.1 . .
N11 C8 N5 108.9(16) . .
N11 C8 C9 127.7(17) . .
N5 C8 C9 123.3(15) . .
C10 C9 C14 121.4(19) . .
C10 C9 C8 117.7(18) . .
C14 C9 C8 120.9(18) . .
C9 C10 C11 117(2) . .
C9 C10 H10A 121.5 . .
C11 C10 H10A 120.9 . .
C12 C11 C10 121(2) . .
C12 C11 H11A 121.7 . .
C10 C11 H11A 117.6 . .
C13 C12 C11 120(2) . .
C13 C12 H12A 120.0 . .
C11 C12 H12A 120.0 . .
C12 C13 C14 121(2) . .
C12 C13 Ag10 94.2(16) . .
C14 C13 Ag10 77.3(11) . .
C12 C13 H13A 117.7 . .
C14 C13 H13A 117.7 . .
Ag10 C13 H13A 117.7 . .
C9 C14 C13 119.8(19) . .
C9 C14 Ag10 98.2(13) . .
C13 C14 Ag10 68.9(11) . .
C9 C14 H14A 118.7 . .
C13 C14 H14A 118.7 . .
Ag10 C14 H14A 118.7 . .
N6 C15 N9 111.6(17) . .
N6 C15 C16 120.2(17) . .
N9 C15 C16 128.1(18) . .
C20 C16 C17 122(2) . .
C20 C16 C15 121.2(18) . .
C17 C16 C15 116.8(18) . .
C25 C17 C16 119(2) . .
C25 C17 H17A 120.5 . .
C16 C17 H17A 120.5 . .
C19 C18 C25 119(2) . .
C19 C18 H18A 120.3 . .
C25 C18 H18A 120.3 . .
C18 C19 C20 120(2) . .
C18 C19 H19A 119.9 . .
C20 C19 H19A 119.9 . .
C16 C20 C19 121(2) . .
C16 C20 H20A 119.6 . .
C19 C20 H20A 119.6 . .
C27 C21 C22 117.0(19) . .
C27 C21 Ag2 96.4(12) . 5_675
C22 C21 Ag2 82.7(12) . 5_675
C27 C21 H21A 121.5 . .
C22 C21 H21A 121.5 . .
Ag2 C21 H21A 90.9 5_675 .
C28 C22 C21 120.1(18) . .
C28 C22 Ag2 107.5(14) . 5_675
C21 C22 Ag2 65.3(11) . 5_675
C28 C22 H22A 120.0 . .
C21 C22 H22A 120.0 . .
Ag2 C22 H22A 96.7 5_675 .
C17 C25 C18 118(2) . .
C17 C25 H25A 120.8 . .
C18 C25 H25A 120.8 . .
N10 C26 N16 110.8(18) . .
N10 C26 C27 124.0(18) . .
N16 C26 C27 125.2(16) . .
C30 C27 C21 119.3(19) . .
C30 C27 C26 123.7(17) . .
C21 C27 C26 116.7(18) . .
C29 C28 C22 122(2) . .
C29 C28 H28A 118.8 . .
C22 C28 H28A 118.8 . .
C28 C29 C30 120(2) . .
C28 C29 H29A 119.8 . .
C30 C29 H29A 119.8 . .
C27 C30 C29 120.5(18) . .
C27 C30 H30A 116.2 . .
C29 C30 H30A 122.9 . .
C32 C31 C37 119(2) . .
C32 C31 H31A 121.3 . .
C37 C31 H31A 119.7 . .
C31 C32 C33 122(2) . .
C31 C32 H32A 118.8 . .
C33 C32 H32A 118.8 . .
C39 C33 C32 119(3) . .
C39 C33 H33A 120.5 . .
C32 C33 H33A 120.5 . .
C37 C35 C39 120(2) . .
C37 C35 C36 122.2(18) . .
C39 C35 C36 117.7(19) . .
N20 C36 N17 110.7(16) . .
N20 C36 C35 126.6(17) . .
N17 C36 C35 122.7(17) . .
C35 C37 C31 120(2) . .
C35 C37 H37A 121.0 . .
C31 C37 H37A 118.8 . .
C33 C39 C35 119(3) . .
C33 C39 H39A 120.4 . .
C35 C39 H39A 120.4 . .

loop_
_geom_bond_atom_site_label_1
_geom_bond_atom_site_label_2
_geom_bond_distance
_geom_bond_site_symmetry_2
W1 O12 1.748(12) .
W1 O28 1.854(10) .
W1 O41 1.858(11) .
W1 O5 1.952(11) .
W1 O52 1.952(12) .
W1 O10 2.186(11) .
W2 O7 1.719(12) .
W2 O6 1.911(13) .
W2 O2 1.926(12) .
W2 O38 1.924(12) .
W2 O54 1.928(11) .
W2 O27 2.308(12) .
W3 O8 1.725(13) .
W3 O55 1.874(12) .
W3 O47 1.893(12) 2_654
W3 O44 1.920(12) .
W3 O20 1.971(11) .
W3 O56 2.187(11) .
W4 O40 1.722(13) .
W4 O54 1.905(12) .
W4 O16 1.911(12) .
W4 O30 1.924(12) .
W4 O50 1.944(12) .
W4 O43 2.311(13) .
W5 O23 1.723(13) .
W5 O50 1.861(12) .
W5 O5 1.883(11) .
W5 O45 1.945(12) .
W5 O36 2.042(12) .
W5 O15 2.284(12) .
W6 O39 1.751(12) .
W6 O19 1.878(11) .
W6 O4 1.910(13) .
W6 O49 1.908(11) .
W6 O28 1.937(11) 2_654
W6 O18 2.159(11) .
W7 O31 1.722(12) .
W7 O38 1.883(12) .
W7 O16 1.915(11) .
W7 O55 1.918(12) .
W7 O41 1.925(11) .
W7 O13 2.218(12) .
W8 O25 1.729(12) .
W8 O9 1.878(12) .
W8 O48 1.915(11) 2_654
W8 O2 1.950(12) .
W8 O51 1.993(13) .
W8 O27 2.247(11) .
W9 O11 1.750(13) .
W9 O49 1.876(11) .
W9 O47 1.893(12) .
W9 O33 1.924(11) .
W9 O9 1.938(11) .
W9 O35 2.193(11) .
W10 O17 1.711(13) .
W10 O20 1.858(11) .
W10 O6 1.913(13) .
W10 O42 1.930(12) 2_654
W10 O22 1.981(12) .
W10 O21 2.260(12) 2_654
W11 O29 1.726(12) .
W11 O33 1.891(11) .
W11 O30 1.902(13) .
W11 O51 1.932(13) .
W11 O46 1.948(12) .
W11 O43 2.253(11) .
W12 O37 1.738(13) .
W12 O44 1.895(12) .
W12 O42 1.930(12) .
W12 O48 1.910(11) .
W12 O22 1.916(12) .
W12 O21 2.266(12) .
W13 O14 1.707(12) .
W13 O45 1.891(13) .
W13 O46 1.888(12) .
W13 O19 1.930(11) .
W13 O34 1.991(12) .
W13 O15 2.264(11) .
W14 O3 1.705(12) .
W14 O52 1.842(12) .
W14 O53 1.900(12) .
W14 O24 1.958(12) .
W14 O36 2.068(12) .
W14 O26 2.240(11) .
W15 O32 1.708(14) .
W15 O4 1.877(13) .
W15 O24 1.921(12) .
W15 O53 1.953(12) 2_654
W15 O34 1.959(12) .
W15 O26 2.282(11) .
Ag1 N1 2.159(19) .
Ag1 N10 2.191(16) .
Ag2 N16 2.190(16) .
Ag2 O25 2.437(13) .
Ag2 C21 2.47(2) 5_675
Ag2 C22 2.694(19) 5_675
Ag2 Ag2 3.315(5) 5_675
Ag3 Ag3 3.063(6) 2_655
Ag4 N7 2.210(17) .
Ag4 O1W 2.207(17) .
Ag4 O8 2.591(12) 5_675
Ag5 N19 2.100(14) .
Ag5 N19 2.100(14) 7_665
Ag5 Ag10 3.3282(19) 7_665
Ag5 Ag10 3.3282(19) .
Ag6 N8 2.232(17) .
Ag6 N22 2.301(17) 7_665
Ag6 N14 2.415(18) .
Ag7 N11 2.153(16) 6_576
Ag7 N6 2.139(17) .
Ag7 O3 2.545(12) 8_566
Ag8 N5 2.209(16) .
Ag8 N18 2.222(16) 7_665
Ag8 O39 2.598(13) .
Ag9 N12 2.293(16) 2_654
Ag9 O3W 2.32(2) .
Ag9 O2W 2.507(14) .
Ag9 O31 2.536(13) .
Ag10 N20 2.153(16) .
Ag10 C13 2.38(2) .
Ag10 C14 2.487(19) .
Ag10 O11 2.477(13) .
Ag11 N17 2.163(15) .
Ag11 N9 2.176(15) .
Ag11 N15 2.520(17) .
P1 O10 1.541(13) .
P1 O18 1.544(12) .
P1 O15 1.563(13) .
P1 O26 1.559(12) .
P2 O13 1.508(13) .
P2 O35 1.537(12) .
P2 O27 1.555(13) .
P2 O43 1.555(12) .
P3 O56 1.547(12) .
P3 O56 1.547(12) 2_654
P3 O21 1.564(11) 2_654
P3 O21 1.564(11) .
O3 Ag7 2.545(12) 8_465
O8 Ag4 2.591(12) 5_675
O21 W10 2.260(12) 2_654
O28 W6 1.937(11) 2_654
O42 W10 1.930(12) 2_654
O47 W3 1.893(12) 2_654
O48 W8 1.915(11) 2_654
O53 W15 1.953(12) 2_654
N1 C1 1.30(3) .
N1 N2 1.36(3) .
N2 N3 1.29(3) .
N3 N4 1.33(2) .
N4 C1 1.36(3) .
N5 N22 1.34(2) .
N5 C8 1.38(2) .
N6 N7 1.30(2) .
N6 C15 1.34(3) .
N7 N8 1.33(2) .
N8 N9 1.34(2) .
N9 C15 1.31(2) .
N10 C26 1.33(2) .
N10 N14 1.34(2) .
N11 C8 1.29(2) .
N11 N12 1.36(2) .
N11 Ag7 2.153(16) 6_575
N12 N22 1.28(2) .
N12 Ag9 2.293(16) 2_654
N14 N15 1.28(2) .
N15 N16 1.33(2) .
N16 C26 1.35(3) .
N17 C36 1.40(2) .
N17 N18 1.36(2) .
N18 N19 1.30(2) .
N18 Ag8 2.222(16) 7_665
N19 N20 1.37(2) .
N20 C36 1.33(3) .
N22 Ag6 2.301(17) 7_665
C1 C2 1.52(3) .
C2 C3 1.33(3) .
C2 C7 1.36(3) .
C3 C4 1.40(3) .
C3 H3A 0.9500 .
C4 C5 1.45(4) .
C4 H4A 0.9500 .
C5 C6 1.32(4) .
C5 H5A 0.9500 .
C6 C7 1.38(3) .
C6 H6A 0.9500 .
C7 H7A 0.9500 .
C8 C9 1.48(3) .
C9 C10 1.37(3) .
C9 C14 1.37(3) .
C10 C11 1.41(3) .
C10 H10A 0.9317 .
C11 C12 1.42(3) .
C11 H11A 0.9319 .
C12 C13 1.30(3) .
C12 H12A 0.9500 .
C13 C14 1.42(3) .
C13 H13A 1.0000 .
C14 H14A 1.0000 .
C15 C16 1.52(3) .
C16 C20 1.34(3) .
C16 C17 1.37(3) .
C17 C25 1.44(3) .
C17 H17A 0.9500 .
C18 C19 1.36(4) .
C18 C25 1.44(4) .
C18 H18A 0.9500 .
C19 C20 1.42(3) .
C19 H19A 0.9500 .
C20 H20A 0.9500 .
C21 C27 1.44(3) .
C21 C22 1.44(3) .
C21 Ag2 2.47(2) 5_675
C21 H21A 0.9500 .
C22 C28 1.39(3) .
C22 Ag2 2.694(19) 5_675
C22 H22A 0.9500 .
C25 H25A 0.9500 .
C26 C27 1.46(3) .
C27 C30 1.37(3) .
C28 C29 1.29(3) .
C28 H28A 0.9500 .
C29 C30 1.45(3) .
C29 H29A 0.9500 .
C30 H30A 0.9324 .
C31 C32 1.34(3) .
C31 C37 1.35(3) .
C31 H31A 0.9322 .
C32 C33 1.39(4) .
C32 H32A 0.9500 .
C33 C39 1.32(4) .
C33 H33A 0.9500 .
C35 C37 1.37(3) .
C35 C39 1.41(3) .
C35 C36 1.49(3) .
C37 H37A 0.9318 .
C39 H39A 0.9500 .
